data_1530747
loop_
_publ_author_name
'Sergienko, V.S.'
'Porai-Koshits, M.A.'
'Yurchenko, E.N.'

_publ_section_title
;
 ... I. A new 'pseudo-keggin' type structure in heteropolyacids H(3+n) (P
 Mo(12-n) Vn O40) (H2 O)m (n=2,3 m=3)
;
_journal_name_full 'Zhurnal Strukturnoi Khimii (Issue-No. from 1981)'
_journal_page_first 111
_journal_page_last 125
_journal_volume 21
_journal_year 1980
_chemical_formula_sum 'H66 Mo9 O70 P V3'
_chemical_name_systematic 'H6 (P Mo9 V3 O40) (H2 O)30'
_space_group_IT_number 128
_symmetry_space_group_name_Hall '-P 4 2n'
_symmetry_space_group_name_H-M 'P 4/m n c'
_cell_angle_alpha 90
_cell_angle_beta 90
_cell_angle_gamma 90
_cell_formula_units_Z 2
_cell_length_a 12.824
_cell_length_b 12.824
_cell_length_c 18.246
_cell_volume 3000.645
_citation_journal_id_ASTM ZSTKAI
_cod_data_source_file Sergienko_ZSTKAI_1980_693.cif
_cod_data_source_block H66Mo9O70P1V3
_cod_original_cell_volume 3000.646
_cod_original_formula_sum 'H66 Mo9 O70 P1 V3'
_cod_database_code 1530747

loop_
_symmetry_equiv_pos_as_xyz
x,y,z
-y,x,z
-x,-y,z
y,-x,z
x+1/2,-y+1/2,-z+1/2
y+1/2,x+1/2,-z+1/2
-x+1/2,y+1/2,-z+1/2
-y+1/2,-x+1/2,-z+1/2
-x,-y,-z
y,-x,-z
x,y,-z
-y,x,-z
-x-1/2,y-1/2,z-1/2
-y-1/2,-x-1/2,z-1/2
x-1/2,-y-1/2,z-1/2
y-1/2,x-1/2,z-1/2

loop_
_atom_site_label
_atom_site_type_symbol
_atom_site_fract_x
_atom_site_fract_y
_atom_site_fract_z
_atom_site_occupancy
_atom_site_U_iso_or_equiv
Mo2 Mo+6 0.1898 0.0434 0.1367 0.75 0.0
O1 O-2 0.2092 0.3372 0 1 0.0
O7 O-2 0 0 0.3161 1 0.0
O2 O-2 0.0422 0.2637 0.0739 1 0.0
O10 O-2 0.4641 0.3746 0 0.5 0.0
O5 O-2 0.0534 0.0824 0.0496 0.5 0.0
Mo1 Mo+6 0.1461 0.2338 0 0.75 0.0
V2 V+5 0.1898 0.0434 0.1367 0.25 0.0
O3 O-2 0.2167 0.1549 0.0749 1 0.0
O6 O-2 0.075 0.1229 0.1742 1 0.0
O13 O-2 0.1666 0.0903 0.3825 0.5 0.0
O11 O-2 0 0.5 0.25 1 0.0
V1 V+5 0.1461 0.2338 0 0.25 0.0
O9 O-2 0.1404 0.4998 0.1465 1 0.0
O4 O-2 0.2807 0.0634 0.1976 1 0.0
O12 O-2 0.2534 0.3359 0.1894 1 0.0
O8 O-2 0.4056 0.0677 0.5 1 0.0
P1 P+5 0 0 0 1 0.0
